data_2228729
loop_
_publ_author_name
'Farag, Abeer Mohamed'
'Teoh, Siang Guan'
'Osman, Hasnah'
'Yeap, Chin Sing'
'Fun, Hoong-Kun'

_publ_section_title
;
 2-Amino-4-chlorobenzoic acid
;
_journal_coeditor_code HB5757
_journal_issue 1
_journal_name_full 'Acta Crystallographica Section E'
_journal_page_first o37
_journal_paper_doi 10.1107/S1600536810050166
_journal_volume 67
_journal_year 2011
_chemical_formula_iupac 'C7 H6 Cl N O2'
_chemical_formula_moiety 'C7 H6 Cl N O2'
_chemical_formula_sum 'C7 H6 Cl N O2'
_chemical_formula_weight 171.58
_chemical_name_systematic
;
2-Amino-4-chlorobenzoic acid
;
_space_group_IT_number 15
_symmetry_cell_setting monoclinic
_symmetry_space_group_name_Hall '-C 2yc'
_symmetry_space_group_name_H-M 'C 1 2/c 1'
_atom_sites_solution_hydrogens geom
_atom_sites_solution_primary direct
_atom_sites_solution_secondary difmap
_audit_creation_method SHELXL-97
_cell_angle_alpha 90.00
_cell_angle_beta 93.015(3)
_cell_angle_gamma 90.00
_cell_formula_units_Z 8
_cell_length_a 15.4667(10)
_cell_length_b 3.7648(2)
_cell_length_c 23.7598(15)
_cell_measurement_reflns_used 9945
_cell_measurement_temperature 100
_cell_measurement_theta_max 37.46
_cell_measurement_theta_min 2.64
_cell_volume 1381.60(14)
_computing_cell_refinement 'SAINT (Bruker, 2009)'
_computing_data_collection 'APEX2 (Bruker, 2009)'
_computing_data_reduction 'SAINT (Bruker, 2009)'
_computing_molecular_graphics 'SHELXTL (Sheldrick, 2008)'
_computing_publication_material 'SHELXTL (Sheldrick, 2008) and PLATON (Spek, 2009)'
_computing_structure_refinement 'SHELXTL (Sheldrick, 2008)'
_computing_structure_solution 'SHELXTL (Sheldrick, 2008)'
_diffrn_ambient_temperature 100
_diffrn_measured_fraction_theta_full 0.996
_diffrn_measured_fraction_theta_max 0.996
_diffrn_measurement_device_type 'Bruker APEXII DUO CCD'
_diffrn_measurement_method '\f and \w scans'
_diffrn_radiation_monochromator graphite
_diffrn_radiation_source 'fine-focus sealed tube'
_diffrn_radiation_type MoK\a
_diffrn_radiation_wavelength 0.71073
_diffrn_reflns_av_R_equivalents 0.0347
_diffrn_reflns_av_sigmaI/netI 0.0194
_diffrn_reflns_limit_h_max 26
_diffrn_reflns_limit_h_min -26
_diffrn_reflns_limit_k_max 6
_diffrn_reflns_limit_k_min -6
_diffrn_reflns_limit_l_max 40
_diffrn_reflns_limit_l_min -38
_diffrn_reflns_number 34764
_diffrn_reflns_theta_full 37.53
_diffrn_reflns_theta_max 37.53
_diffrn_reflns_theta_min 1.72
_diffrn_standards_number 0
_exptl_absorpt_coefficient_mu 0.490
_exptl_absorpt_correction_T_max 0.975
_exptl_absorpt_correction_T_min 0.780
_exptl_absorpt_correction_type multi-scan
_exptl_absorpt_process_details '(<i>SADABS</i>; Bruker, 2009)'
_exptl_crystal_colour Orange
_exptl_crystal_density_diffrn 1.650
_exptl_crystal_density_method 'not measured'
_exptl_crystal_description needle
_exptl_crystal_F_000 704
_exptl_crystal_size_max 0.53
_exptl_crystal_size_mid 0.17
_exptl_crystal_size_min 0.05
_refine_diff_density_max 0.554
_refine_diff_density_min -0.206
_refine_ls_extinction_method none
_refine_ls_goodness_of_fit_ref 1.073
_refine_ls_hydrogen_treatment mixed
_refine_ls_matrix_type full
_refine_ls_number_parameters 112
_refine_ls_number_reflns 3645
_refine_ls_number_restraints 0
_refine_ls_restrained_S_all 1.073
_refine_ls_R_factor_all 0.0363
_refine_ls_R_factor_gt 0.0303
_refine_ls_shift/su_max 0.001
_refine_ls_shift/su_mean 0.000
_refine_ls_structure_factor_coef Fsqd
_refine_ls_weighting_details 'calc w=1/[\s^2^(Fo^2^)+(0.0479P)^2^+0.5195P] where P=(Fo^2^+2Fc^2^)/3'
_refine_ls_weighting_scheme calc
_refine_ls_wR_factor_gt 0.0852
_refine_ls_wR_factor_ref 0.0891
_reflns_number_gt 3175
_reflns_number_total 3645
_reflns_threshold_expression I>2\s(I)
_cod_data_source_file hb5757.cif
_cod_data_source_block I
_cod_original_cell_volume 1381.59(14)
_cod_original_sg_symbol_H-M 'C 2/c'
_cod_database_code 2228729
_cod_database_fobs_code 2228729

loop_
_symmetry_equiv_pos_as_xyz
'x, y, z'
'-x, y, -z+1/2'
'x+1/2, y+1/2, z'
'-x+1/2, y+1/2, -z+1/2'
'-x, -y, -z'
'x, -y, z-1/2'
'-x+1/2, -y+1/2, -z'
'x+1/2, -y+1/2, z-1/2'

loop_
_atom_site_type_symbol
_atom_site_label
_atom_site_fract_x
_atom_site_fract_y
_atom_site_fract_z
_atom_site_U_iso_or_equiv
_atom_site_adp_type
_atom_site_calc_flag
_atom_site_refinement_flags
_atom_site_occupancy
_atom_site_disorder_assembly
_atom_site_disorder_group
Cl Cl1 0.400495(11) 0.03406(5) 0.207389(8) 0.02000(6) Uani d . 1 . .
O O1 0.01970(4) 0.31432(19) 0.06195(2) 0.02250(12) Uani d . 1 . .
O O2 0.11545(4) 0.57721(19) 0.00817(2) 0.02167(12) Uani d . 1 . .
N N1 0.07764(4) 0.0546(2) 0.16254(3) 0.02152(13) Uani d . 1 . .
C C1 0.15675(4) 0.1453(2) 0.14497(3) 0.01451(11) Uani d . 1 . .
C C2 0.23039(4) 0.0671(2) 0.18024(3) 0.01549(12) Uani d . 1 . .
H H2A 0.2241 -0.0407 0.2150 0.019 Uiso calc R 1 . .
C C3 0.31151(4) 0.1502(2) 0.16319(3) 0.01506(11) Uani d . 1 . .
C C4 0.32545(4) 0.3164(2) 0.11206(3) 0.01691(12) Uani d . 1 . .
H H4A 0.3810 0.3700 0.1015 0.020 Uiso calc R 1 . .
C C5 0.25346(4) 0.3983(2) 0.07761(3) 0.01614(12) Uani d . 1 . .
H H5A 0.2610 0.5113 0.0434 0.019 Uiso calc R 1 . .
C C6 0.16899(4) 0.31592(19) 0.09275(3) 0.01417(11) Uani d . 1 . .
C C7 0.09544(5) 0.4008(2) 0.05369(3) 0.01611(12) Uani d . 1 . .
H H1O2 0.0692(10) 0.603(5) -0.0126(7) 0.038(4) Uiso d . 1 . .
H H1N1 0.0309(10) 0.083(4) 0.1425(6) 0.034(4) Uiso d . 1 . .
H H2N1 0.0757(11) -0.069(5) 0.1911(7) 0.042(4) Uiso d . 1 . .

loop_
_atom_site_aniso_label
_atom_site_aniso_U_11
_atom_site_aniso_U_22
_atom_site_aniso_U_33
_atom_site_aniso_U_12
_atom_site_aniso_U_13
_atom_site_aniso_U_23
Cl1 0.01555(8) 0.02243(10) 0.02140(9) 0.00327(6) -0.00502(6) -0.00029(6)
O1 0.0145(2) 0.0335(3) 0.0191(2) -0.0014(2) -0.00278(17) 0.0055(2)
O2 0.0174(2) 0.0316(3) 0.0157(2) -0.0006(2) -0.00240(18) 0.0067(2)
N1 0.0141(2) 0.0308(4) 0.0196(3) -0.0016(2) 0.0007(2) 0.0075(3)
C1 0.0134(2) 0.0150(3) 0.0150(2) 0.0001(2) -0.00005(19) 0.0001(2)
C2 0.0147(3) 0.0169(3) 0.0146(2) 0.0013(2) -0.0012(2) 0.0011(2)
C3 0.0136(2) 0.0155(3) 0.0158(2) 0.0016(2) -0.00237(19) -0.0019(2)
C4 0.0134(2) 0.0203(3) 0.0169(3) -0.0005(2) -0.0001(2) -0.0009(2)
C5 0.0152(3) 0.0187(3) 0.0144(2) -0.0007(2) 0.0000(2) -0.0002(2)
C6 0.0139(2) 0.0154(3) 0.0130(2) 0.0005(2) -0.00089(19) -0.0004(2)
C7 0.0159(3) 0.0183(3) 0.0140(2) 0.0013(2) -0.00138(19) -0.0003(2)

loop_
_atom_type_symbol
_atom_type_description
_atom_type_scat_dispersion_real
_atom_type_scat_dispersion_imag
_atom_type_scat_source
C C 0.0033 0.0016 'International Tables Vol C Tables 4.2.6.8 and 6.1.1.4'
H H 0.0000 0.0000 'International Tables Vol C Tables 4.2.6.8 and 6.1.1.4'
N N 0.0061 0.0033 'International Tables Vol C Tables 4.2.6.8 and 6.1.1.4'
O O 0.0106 0.0060 'International Tables Vol C Tables 4.2.6.8 and 6.1.1.4'
Cl Cl 0.1484 0.1585 'International Tables Vol C Tables 4.2.6.8 and 6.1.1.4'

loop_
_geom_angle_atom_site_label_1
_geom_angle_atom_site_label_2
_geom_angle_atom_site_label_3
_geom_angle_site_symmetry_1
_geom_angle_site_symmetry_3
_geom_angle
_geom_angle_publ_flag
C7 O2 H1O2 . . 107.8(11) ?
C1 N1 H1N1 . . 123.2(10) ?
C1 N1 H2N1 . . 117.9(12) ?
H1N1 N1 H2N1 . . 117.7(15) ?
N1 C1 C2 . . 118.55(6) ?
N1 C1 C6 . . 123.17(6) ?
C2 C1 C6 . . 118.28(6) ?
C3 C2 C1 . . 119.92(6) ?
C3 C2 H2A . . 120.0 ?
C1 C2 H2A . . 120.0 ?
C2 C3 C4 . . 123.01(6) ?
C2 C3 Cl1 . . 118.00(5) ?
C4 C3 Cl1 . . 118.99(5) ?
C5 C4 C3 . . 117.38(6) ?
C5 C4 H4A . . 121.3 ?
C3 C4 H4A . . 121.3 ?
C4 C5 C6 . . 121.95(7) ?
C4 C5 H5A . . 119.0 ?
C6 C5 H5A . . 119.0 ?
C5 C6 C1 . . 119.45(6) ?
C5 C6 C7 . . 119.34(6) ?
C1 C6 C7 . . 121.20(6) ?
O1 C7 O2 . . 121.70(7) ?
O1 C7 C6 . . 123.38(7) ?
O2 C7 C6 . . 114.92(6) ?

loop_
_geom_bond_atom_site_label_1
_geom_bond_atom_site_label_2
_geom_bond_site_symmetry_2
_geom_bond_distance
_geom_bond_publ_flag
Cl1 C3 . 1.7425(7) ?
O1 C7 . 1.2415(9) ?
O2 C7 . 1.3197(9) ?
O2 H1O2 . 0.854(16) ?
N1 C1 . 1.3572(9) ?
N1 H1N1 . 0.851(16) ?
N1 H2N1 . 0.826(17) ?
C1 C2 . 1.4093(10) ?
C1 C6 . 1.4185(9) ?
C2 C3 . 1.3746(10) ?
C2 H2A . 0.9300 ?
C3 C4 . 1.3933(10) ?
C4 C5 . 1.3816(10) ?
C4 H4A . 0.9300 ?
C5 C6 . 1.4078(9) ?
C5 H5A . 0.9300 ?
C6 C7 . 1.4651(10) ?

loop_
_geom_hbond_atom_site_label_D
_geom_hbond_atom_site_label_H
_geom_hbond_atom_site_label_A
_geom_hbond_site_symmetry_A
_geom_hbond_distance_DH
_geom_hbond_distance_HA
_geom_hbond_distance_DA
_geom_hbond_angle_DHA
_geom_hbond_publ_flag
O2 H1O2 O1 5_565 0.853(16) 1.787(16) 2.6354(8) 173.0(16) yes
N1 H1N1 O1 . 0.851(15) 2.102(14) 2.6918(9) 126.0(13) yes

loop_
_geom_torsion_atom_site_label_1
_geom_torsion_atom_site_label_2
_geom_torsion_atom_site_label_3
_geom_torsion_atom_site_label_4
_geom_torsion_site_symmetry_1
_geom_torsion_site_symmetry_2
_geom_torsion_site_symmetry_3
_geom_torsion_site_symmetry_4
_geom_torsion
_geom_torsion_publ_flag
N1 C1 C2 C3 . . . . 178.90(7) ?
C6 C1 C2 C3 . . . . -1.19(11) ?
C1 C2 C3 C4 . . . . 0.96(12) ?
C1 C2 C3 Cl1 . . . . -177.87(6) ?
C2 C3 C4 C5 . . . . -0.05(12) ?
Cl1 C3 C4 C5 . . . . 178.77(6) ?
C3 C4 C5 C6 . . . . -0.59(12) ?
C4 C5 C6 C1 . . . . 0.33(11) ?
C4 C5 C6 C7 . . . . -178.31(7) ?
N1 C1 C6 C5 . . . . -179.53(8) ?
C2 C1 C6 C5 . . . . 0.57(11) ?
N1 C1 C6 C7 . . . . -0.92(12) ?
C2 C1 C6 C7 . . . . 179.18(7) ?
C5 C6 C7 O1 . . . . 174.64(7) ?
C1 C6 C7 O1 . . . . -3.97(12) ?
C5 C6 C7 O2 . . . . -5.06(11) ?
C1 C6 C7 O2 . . . . 176.34(7) ?

loop_
_cod_related_entry_id
_cod_related_entry_database
_cod_related_entry_code
1 ChemSpider 60013
